data_7022401
loop_
_publ_author_name
'Li, Qinghai'
'Zhou, Shuangliu'
'Wang, Shaowu'
'Zhu, Xiancui'
'Zhang, Lijun'
'Feng, Zhijun'
'Guo, Liping'
'Wang, Fenhua'
'Wei, Yun'

_publ_section_title
;
 Dehydrogenation of secondary amines: synthesis, and characterization of
 rare-earth metal complexes incorporating imino- or amido-functionalized
 pyrrolyl ligands.
;
_journal_issue 8
_journal_name_full 'Dalton transactions (Cambridge, England : 2003)'
_journal_page_first 2861
_journal_page_last 2869
_journal_paper_doi 10.1039/c2dt32513f
_journal_volume 42
_journal_year 2013
_chemical_formula_sum 'C46 H80 N6 Si4 Sm2'
_chemical_formula_weight 1130.22
_chemical_name_systematic
;
?
;
_space_group_IT_number 15
_symmetry_cell_setting monoclinic
_symmetry_space_group_name_Hall '-C 2yc'
_symmetry_space_group_name_H-M 'C 1 2/c 1'
_atom_sites_solution_hydrogens geom
_atom_sites_solution_primary direct
_atom_sites_solution_secondary difmap
_audit_creation_method SHELXL-97
_cell_angle_alpha 90.00
_cell_angle_beta 103.6210(10)
_cell_angle_gamma 90.00
_cell_formula_units_Z 4
_cell_length_a 26.5814(13)
_cell_length_b 12.3473(6)
_cell_length_c 17.3550(9)
_cell_measurement_reflns_used 9943
_cell_measurement_temperature 293(2)
_cell_measurement_theta_max 27.54
_cell_measurement_theta_min 2.29
_cell_volume 5535.9(5)
_computing_cell_refinement 'Bruker SMART'
_computing_data_collection 'Bruker SMART'
_computing_data_reduction 'Bruker SAINT'
_computing_molecular_graphics SHELXTL
_computing_publication_material SHELXTL
_computing_structure_refinement 'SHELXL-97 (Sheldrick, 1997)'
_computing_structure_solution 'SHELXS-97 (Sheldrick, 1990)'
_diffrn_ambient_temperature 293(2)
_diffrn_measured_fraction_theta_full 0.997
_diffrn_measured_fraction_theta_max 0.997
_diffrn_measurement_device_type 'Bruker APEX II area detector'
_diffrn_radiation_monochromator graphite
_diffrn_radiation_source 'fine-focus sealed tube'
_diffrn_radiation_type MoK\a
_diffrn_radiation_wavelength 0.71073
_diffrn_reflns_av_R_equivalents 0.0260
_diffrn_reflns_av_sigmaI/netI 0.0237
_diffrn_reflns_limit_h_max 32
_diffrn_reflns_limit_h_min -32
_diffrn_reflns_limit_k_max 15
_diffrn_reflns_limit_k_min -15
_diffrn_reflns_limit_l_max 19
_diffrn_reflns_limit_l_min -21
_diffrn_reflns_number 21076
_diffrn_reflns_theta_full 25.98
_diffrn_reflns_theta_max 25.98
_diffrn_reflns_theta_min 1.58
_exptl_absorpt_coefficient_mu 2.221
_exptl_absorpt_correction_T_max 0.7040
_exptl_absorpt_correction_T_min 0.5652
_exptl_absorpt_correction_type multi-scan
_exptl_absorpt_process_details 'SADABS; Bruker, 2000'
_exptl_crystal_colour reddish
_exptl_crystal_density_diffrn 1.356
_exptl_crystal_density_method 'not measured'
_exptl_crystal_description block
_exptl_crystal_F_000 2312
_exptl_crystal_size_max 0.29
_exptl_crystal_size_mid 0.20
_exptl_crystal_size_min 0.17
_refine_diff_density_max 0.562
_refine_diff_density_min -0.403
_refine_diff_density_rms 0.066
_refine_ls_extinction_method none
_refine_ls_goodness_of_fit_ref 1.025
_refine_ls_hydrogen_treatment constr
_refine_ls_matrix_type full
_refine_ls_number_parameters 272
_refine_ls_number_reflns 5421
_refine_ls_number_restraints 0
_refine_ls_restrained_S_all 1.025
_refine_ls_R_factor_all 0.0305
_refine_ls_R_factor_gt 0.0231
_refine_ls_shift/su_max 0.002
_refine_ls_shift/su_mean 0.000
_refine_ls_structure_factor_coef Fsqd
_refine_ls_weighting_details 'calc w=1/[\s^2^(Fo^2^)+(0.0269P)^2^+5.7284P] where P=(Fo^2^+2Fc^2^)/3'
_refine_ls_weighting_scheme calc
_refine_ls_wR_factor_gt 0.0544
_refine_ls_wR_factor_ref 0.0588
_reflns_number_gt 4608
_reflns_number_total 5421
_reflns_threshold_expression >2sigma(I)
_cod_data_source_file c2dt32513f.txt
_cod_data_source_block 7b
_cod_depositor_comments
;
The following automatic conversions were performed:

'_symmetry_cell_setting' value 'Monoclinic' changed to 'monoclinic'
according to /home/saulius/struct/CIF-dictionaries/cif_core.dic
dictionary named 'cif_core.dic' version 2.4.2 from 2011-04-26.

Automatic conversion script
Id: cif_fix_values 1891 2012-01-12 08:04:46Z andrius 
;
_cod_original_sg_symbol_H-M C2/c
_cod_database_code 7022401

loop_
_symmetry_equiv_pos_as_xyz
'x, y, z'
'-x, y, -z+1/2'
'x+1/2, y+1/2, z'
'-x+1/2, y+1/2, -z+1/2'
'-x, -y, -z'
'x, -y, z-1/2'
'-x+1/2, -y+1/2, -z'
'x+1/2, -y+1/2, z-1/2'

loop_
_atom_site_label
_atom_site_type_symbol
_atom_site_fract_x
_atom_site_fract_y
_atom_site_fract_z
_atom_site_U_iso_or_equiv
_atom_site_adp_type
_atom_site_occupancy
_atom_site_symmetry_multiplicity
_atom_site_calc_flag
_atom_site_refinement_flags
C1 C 1.03393(13) 0.4624(3) 0.88133(18) 0.0562(8) Uani 1 1 d .
H1 H 1.0242 0.3936 0.8616 0.067 Uiso 1 1 calc R
C2 C 1.08183(14) 0.5087(3) 0.8854(2) 0.0667(10) Uani 1 1 d .
H2A H 1.1095 0.4772 0.8696 0.080 Uiso 1 1 calc R
C3 C 1.08064(12) 0.6116(3) 0.9178(2) 0.0631(9) Uani 1 1 d .
H3 H 1.1076 0.6616 0.9284 0.076 Uiso 1 1 calc R
C4 C 1.03152(11) 0.6254(2) 0.93106(18) 0.0496(7) Uani 1 1 d .
C5 C 1.00674(12) 0.7257(2) 0.9527(2) 0.0624(9) Uani 1 1 d .
H5A H 1.0258 0.7504 1.0044 0.075 Uiso 1 1 calc R
H5B H 1.0086 0.7821 0.9145 0.075 Uiso 1 1 calc R
C6 C 0.92386(10) 0.8073(2) 0.94491(16) 0.0425(6) Uani 1 1 d .
C7 C 0.92327(12) 0.8741(2) 1.00996(18) 0.0526(7) Uani 1 1 d .
C8 C 0.89187(17) 0.9651(3) 0.9989(3) 0.0780(11) Uani 1 1 d .
H8 H 0.8912 1.0095 1.0419 0.094 Uiso 1 1 calc R
C9 C 0.86202(18) 0.9908(3) 0.9263(3) 0.0917(14) Uani 1 1 d .
H9 H 0.8401 1.0505 0.9205 0.110 Uiso 1 1 calc R
C10 C 0.86416(15) 0.9289(3) 0.8619(2) 0.0761(11) Uani 1 1 d .
H10 H 0.8447 0.9491 0.8122 0.091 Uiso 1 1 calc R
C11 C 0.89472(12) 0.8365(2) 0.86888(19) 0.0534(7) Uani 1 1 d .
C12 C 0.95677(15) 0.8498(3) 1.09167(19) 0.0663(9) Uani 1 1 d .
H12 H 0.9754 0.7823 1.0876 0.080 Uiso 1 1 calc R
C13 C 0.99736(19) 0.9380(3) 1.1194(3) 0.0944(14) Uani 1 1 d .
H13A H 0.9804 1.0058 1.1230 0.142 Uiso 1 1 calc R
H13B H 1.0187 0.9446 1.0820 0.142 Uiso 1 1 calc R
H13C H 1.0185 0.9191 1.1704 0.142 Uiso 1 1 calc R
C14 C 0.92533(19) 0.8318(4) 1.1532(2) 0.0988(15) Uani 1 1 d .
H14A H 0.9018 0.7725 1.1369 0.148 Uiso 1 1 calc R
H14B H 0.9061 0.8962 1.1580 0.148 Uiso 1 1 calc R
H14C H 0.9482 0.8152 1.2034 0.148 Uiso 1 1 calc R
C15 C 0.89714(14) 0.7723(3) 0.79539(19) 0.0669(9) Uani 1 1 d .
H15 H 0.9180 0.7074 0.8121 0.080 Uiso 1 1 calc R
C16 C 0.9229(2) 0.8379(5) 0.7416(3) 0.159(3) Uani 1 1 d .
H16A H 0.9014 0.8986 0.7208 0.239 Uiso 1 1 calc R
H16B H 0.9278 0.7932 0.6987 0.239 Uiso 1 1 calc R
H16C H 0.9559 0.8634 0.7714 0.239 Uiso 1 1 calc R
C17 C 0.84538(18) 0.7374(4) 0.7476(3) 0.1170(18) Uani 1 1 d .
H17A H 0.8265 0.7996 0.7230 0.175 Uiso 1 1 calc R
H17B H 0.8265 0.7030 0.7816 0.175 Uiso 1 1 calc R
H17C H 0.8499 0.6873 0.7075 0.175 Uiso 1 1 calc R
C18 C 0.80050(18) 0.4273(4) 0.7299(2) 0.0886(12) Uani 1 1 d .
H18A H 0.8141 0.4935 0.7140 0.133 Uiso 1 1 calc R
H18B H 0.7642 0.4360 0.7273 0.133 Uiso 1 1 calc R
H18C H 0.8053 0.3698 0.6951 0.133 Uiso 1 1 calc R
C19 C 0.8052(2) 0.2695(3) 0.8625(3) 0.1066(16) Uani 1 1 d .
H19A H 0.7695 0.2831 0.8612 0.160 Uiso 1 1 calc R
H19B H 0.8231 0.2489 0.9152 0.160 Uiso 1 1 calc R
H19C H 0.8077 0.2120 0.8263 0.160 Uiso 1 1 calc R
C20 C 0.90329(16) 0.3582(4) 0.8293(3) 0.1076(17) Uani 1 1 d .
H20A H 0.9225 0.3373 0.8811 0.161 Uiso 1 1 calc R
H20B H 0.9195 0.4200 0.8117 0.161 Uiso 1 1 calc R
H20C H 0.9027 0.2993 0.7930 0.161 Uiso 1 1 calc R
C21 C 0.73375(15) 0.5931(4) 0.8551(3) 0.1075(16) Uani 1 1 d .
H21A H 0.7216 0.5326 0.8211 0.161 Uiso 1 1 calc R
H21B H 0.7438 0.6506 0.8246 0.161 Uiso 1 1 calc R
H21C H 0.7066 0.6180 0.8787 0.161 Uiso 1 1 calc R
C22 C 0.76629(19) 0.4568(4) 1.0018(3) 0.1037(16) Uani 1 1 d .
H22A H 0.7950 0.4317 1.0424 0.156 Uiso 1 1 calc R
H22B H 0.7494 0.3960 0.9720 0.156 Uiso 1 1 calc R
H22C H 0.7422 0.4942 1.0257 0.156 Uiso 1 1 calc R
C23 C 0.81568(14) 0.6743(3) 0.9935(2) 0.0781(11) Uani 1 1 d .
H23A H 0.8207 0.7313 0.9585 0.117 Uiso 1 1 calc R
H23B H 0.8481 0.6573 1.0294 0.117 Uiso 1 1 calc R
H23C H 0.7913 0.6973 1.0231 0.117 Uiso 1 1 calc R
N1 N 1.00276(9) 0.53215(18) 0.91049(14) 0.0454(6) Uani 1 1 d .
N2 N 0.95269(8) 0.70853(17) 0.95439(13) 0.0422(5) Uani 1 1 d .
N3 N 0.83965(9) 0.4978(2) 0.89882(14) 0.0465(5) Uani 1 1 d .
Si1 Si 0.83506(4) 0.39378(8) 0.83314(6) 0.0598(2) Uani 1 1 d .
Si2 Si 0.79019(3) 0.55112(7) 0.93397(6) 0.0567(2) Uani 1 1 d .
Sm1 Sm 0.922882(5) 0.540192(11) 0.959851(8) 0.03866(6) Uani 1 1 d .

loop_
_atom_site_aniso_label
_atom_site_aniso_U_11
_atom_site_aniso_U_22
_atom_site_aniso_U_33
_atom_site_aniso_U_23
_atom_site_aniso_U_13
_atom_site_aniso_U_12
C1 0.059(2) 0.068(2) 0.0438(17) 0.0084(14) 0.0161(15) 0.0228(16)
C2 0.058(2) 0.092(3) 0.059(2) 0.0225(19) 0.0312(18) 0.0284(19)
C3 0.0438(17) 0.077(2) 0.073(2) 0.0343(19) 0.0228(16) 0.0090(16)
C4 0.0400(15) 0.0528(17) 0.0568(18) 0.0213(14) 0.0128(13) 0.0084(13)
C5 0.0442(18) 0.0460(17) 0.095(3) 0.0124(17) 0.0129(17) 0.0040(14)
C6 0.0398(15) 0.0392(14) 0.0494(16) 0.0034(12) 0.0123(13) 0.0026(11)
C7 0.0604(19) 0.0451(16) 0.0559(18) -0.0006(14) 0.0210(15) -0.0011(14)
C8 0.100(3) 0.056(2) 0.090(3) -0.008(2) 0.047(3) 0.015(2)
C9 0.098(3) 0.067(2) 0.119(4) 0.017(3) 0.042(3) 0.043(2)
C10 0.069(2) 0.075(2) 0.080(3) 0.020(2) 0.011(2) 0.027(2)
C11 0.0468(17) 0.0549(18) 0.0577(19) 0.0096(14) 0.0105(15) 0.0118(14)
C12 0.094(3) 0.060(2) 0.0481(18) -0.0070(15) 0.0219(18) -0.0164(18)
C13 0.116(4) 0.089(3) 0.074(3) -0.003(2) 0.013(3) -0.041(3)
C14 0.131(4) 0.108(3) 0.067(3) -0.011(2) 0.040(3) -0.044(3)
C15 0.072(2) 0.073(2) 0.0493(19) -0.0008(16) 0.0006(17) 0.0053(18)
C16 0.182(6) 0.209(7) 0.117(4) -0.081(4) 0.096(4) -0.117(5)
C17 0.103(4) 0.145(5) 0.096(3) -0.026(3) 0.010(3) -0.045(3)
C18 0.096(3) 0.105(3) 0.060(2) -0.012(2) 0.009(2) -0.013(3)
C19 0.149(5) 0.060(2) 0.098(3) -0.001(2) 0.004(3) -0.019(3)
C20 0.084(3) 0.129(4) 0.104(3) -0.060(3) 0.010(3) 0.032(3)
C21 0.057(2) 0.141(4) 0.110(4) -0.021(3) -0.009(2) 0.031(3)
C22 0.091(3) 0.113(4) 0.128(4) -0.004(3) 0.068(3) -0.019(3)
C23 0.062(2) 0.078(2) 0.096(3) -0.021(2) 0.022(2) 0.0066(19)
N1 0.0437(13) 0.0496(14) 0.0448(13) 0.0090(10) 0.0141(11) 0.0137(11)
N2 0.0367(12) 0.0409(12) 0.0485(13) 0.0049(10) 0.0088(10) 0.0063(10)
N3 0.0369(13) 0.0518(13) 0.0496(14) -0.0016(11) 0.0082(11) 0.0012(10)
Si1 0.0584(6) 0.0601(6) 0.0568(5) -0.0109(4) 0.0050(4) -0.0011(4)
Si2 0.0351(4) 0.0669(6) 0.0682(6) -0.0061(4) 0.0126(4) 0.0015(4)
Sm1 0.03266(8) 0.03910(9) 0.04400(9) 0.00406(6) 0.00856(6) 0.00550(6)

loop_
_atom_type_symbol
_atom_type_description
_atom_type_scat_dispersion_real
_atom_type_scat_dispersion_imag
_atom_type_scat_source
C C 0.0033 0.0016 'International Tables Vol C Tables 4.2.6.8 and 6.1.1.4'
H H 0.0000 0.0000 'International Tables Vol C Tables 4.2.6.8 and 6.1.1.4'
N N 0.0061 0.0033 'International Tables Vol C Tables 4.2.6.8 and 6.1.1.4'
Sm Sm -0.1638 3.4418 'International Tables Vol C Tables 4.2.6.8 and 6.1.1.4'
Si Si 0.0817 0.0704 'International Tables Vol C Tables 4.2.6.8 and 6.1.1.4'

loop_
_geom_angle_atom_site_label_1
_geom_angle_atom_site_label_2
_geom_angle_atom_site_label_3
_geom_angle
_geom_angle_site_symmetry_1
_geom_angle_site_symmetry_3
N1 C1 C2 110.5(3) . .
N1 C1 Sm1 77.37(16) . 5_767
C2 C1 Sm1 77.8(2) . 5_767
C1 C2 C3 106.9(3) . .
C1 C2 Sm1 73.14(18) . 5_767
C3 C2 Sm1 78.39(19) . 5_767
C4 C3 C2 106.9(3) . .
C4 C3 Sm1 76.10(16) . 5_767
C2 C3 Sm1 73.02(18) . 5_767
N1 C4 C3 109.8(3) . .
N1 C4 C5 120.5(2) . .
C3 C4 C5 129.2(3) . .
N1 C4 Sm1 72.37(14) . 5_767
C3 C4 Sm1 75.72(17) . 5_767
C5 C4 Sm1 124.9(2) . 5_767
N2 C5 C4 112.3(2) . .
C7 C6 C11 119.7(3) . .
C7 C6 N2 121.1(3) . .
C11 C6 N2 119.2(2) . .
C8 C7 C6 119.1(3) . .
C8 C7 C12 119.5(3) . .
C6 C7 C12 121.4(3) . .
C9 C8 C7 121.3(4) . .
C8 C9 C10 120.0(4) . .
C9 C10 C11 121.6(4) . .
C10 C11 C6 118.2(3) . .
C10 C11 C15 119.7(3) . .
C6 C11 C15 122.1(3) . .
C7 C12 C14 112.8(3) . .
C7 C12 C13 111.6(3) . .
C14 C12 C13 110.4(3) . .
C17 C15 C11 113.7(3) . .
C17 C15 C16 107.7(4) . .
C11 C15 C16 110.7(3) . .
C1 N1 C4 105.9(3) . .
C1 N1 Sm1 142.7(2) . .
C4 N1 Sm1 110.19(17) . .
C1 N1 Sm1 73.73(16) . 5_767
C4 N1 Sm1 79.25(16) . 5_767
Sm1 N1 Sm1 103.78(8) . 5_767
C6 N2 C5 112.2(2) . .
C6 N2 Sm1 127.79(17) . .
C5 N2 Sm1 119.79(17) . .
Si1 N3 Si2 126.21(15) . .
Si1 N3 Sm1 113.18(12) . .
Si2 N3 Sm1 119.39(13) . .
N3 Si1 C19 114.12(18) . .
N3 Si1 C18 114.77(17) . .
C19 Si1 C18 107.7(2) . .
N3 Si1 C20 106.38(16) . .
C19 Si1 C20 107.1(2) . .
C18 Si1 C20 106.2(2) . .
N3 Si1 Sm1 38.86(8) . .
C19 Si1 Sm1 123.07(15) . .
C18 Si1 Sm1 128.69(14) . .
C20 Si1 Sm1 67.64(13) . .
N3 Si2 C21 113.73(18) . .
N3 Si2 C22 112.89(17) . .
C21 Si2 C22 107.7(2) . .
N3 Si2 C23 107.54(15) . .
C21 Si2 C23 107.8(2) . .
C22 Si2 C23 106.9(2) . .
N3 Si2 Sm1 35.09(8) . .
C21 Si2 Sm1 137.11(17) . .
C22 Si2 Sm1 112.45(17) . .
C23 Si2 Sm1 74.58(11) . .
N2 Sm1 N3 120.64(8) . .
N2 Sm1 N1 71.37(8) . .
N3 Sm1 N1 130.49(8) . .
N2 Sm1 C1 89.12(9) . 5_767
N3 Sm1 C1 126.83(9) . 5_767
N1 Sm1 C1 99.11(9) . 5_767
N2 Sm1 N1 98.17(8) . 5_767
N3 Sm1 N1 137.12(8) . 5_767
N1 Sm1 N1 76.22(8) . 5_767
C1 Sm1 N1 28.89(7) 5_767 5_767
N2 Sm1 C2 109.85(11) . 5_767
N3 Sm1 C2 98.01(10) . 5_767
N1 Sm1 C2 124.27(9) . 5_767
C1 Sm1 C2 29.04(10) 5_767 5_767
N1 Sm1 C2 48.09(8) 5_767 5_767
N2 Sm1 C3 135.84(10) . 5_767
N3 Sm1 C3 89.80(9) . 5_767
N1 Sm1 C3 114.42(8) . 5_767
C1 Sm1 C3 47.05(11) 5_767 5_767
N1 Sm1 C3 47.55(8) 5_767 5_767
C2 Sm1 C3 28.58(11) 5_767 5_767
N2 Sm1 C4 126.50(9) . 5_767
N3 Sm1 C4 110.97(9) . 5_767
N1 Sm1 C4 86.32(8) . 5_767
C1 Sm1 C4 46.29(10) 5_767 5_767
N1 Sm1 C4 28.38(8) 5_767 5_767
C2 Sm1 C4 46.65(9) 5_767 5_767
C3 Sm1 C4 28.17(8) 5_767 5_767
N2 Sm1 Si1 132.53(6) . .
N3 Sm1 Si1 27.96(6) . .
N1 Sm1 Si1 105.94(6) . .
C1 Sm1 Si1 136.29(8) 5_767 .
N1 Sm1 Si1 127.97(5) 5_767 .
C2 Sm1 Si1 109.56(9) 5_767 .
C3 Sm1 Si1 89.67(8) 5_767 .
C4 Sm1 Si1 99.84(7) 5_767 .
N2 Sm1 Si2 108.65(6) . .
N3 Sm1 Si2 25.52(6) . .
N1 Sm1 Si2 153.05(6) . .
C1 Sm1 Si2 107.84(7) 5_767 .
N1 Sm1 Si2 129.06(5) 5_767 .
C2 Sm1 Si2 81.80(7) 5_767 .
C3 Sm1 Si2 84.89(6) 5_767 .
C4 Sm1 Si2 112.06(6) 5_767 .
Si1 Sm1 Si2 53.17(2) . .

loop_
_geom_bond_atom_site_label_1
_geom_bond_atom_site_label_2
_geom_bond_distance
_geom_bond_site_symmetry_2
C1 N1 1.372(4) .
C1 C2 1.382(5) .
C1 Sm1 2.725(3) 5_767
C2 C3 1.392(5) .
C2 Sm1 2.783(3) 5_767
C3 C4 1.389(4) .
C3 Sm1 2.851(3) 5_767
C4 N1 1.382(4) .
C4 C5 1.492(4) .
C4 Sm1 2.855(3) 5_767
C5 N2 1.460(4) .
C6 C7 1.402(4) .
C6 C11 1.411(4) .
C6 N2 1.429(3) .
C7 C8 1.385(5) .
C7 C12 1.516(5) .
C8 C9 1.358(6) .
C9 C10 1.367(6) .
C10 C11 1.389(4) .
C11 C15 1.516(4) .
C12 C14 1.519(5) .
C12 C13 1.529(5) .
C15 C17 1.493(5) .
C15 C16 1.516(6) .
C18 Si1 1.857(4) .
C19 Si1 1.853(4) .
C20 Si1 1.883(4) .
C21 Si2 1.851(4) .
C22 Si2 1.870(4) .
C23 Si2 1.873(4) .
N1 Sm1 2.472(2) .
N1 Sm1 2.770(2) 5_767
N2 Sm1 2.234(2) .
N3 Si1 1.702(3) .
N3 Si2 1.707(2) .
N3 Sm1 2.278(2) .
Si1 Sm1 3.3371(9) .
Si2 Sm1 3.4518(9) .
Sm1 C1 2.725(3) 5_767
Sm1 N1 2.770(2) 5_767
Sm1 C2 2.783(3) 5_767
Sm1 C3 2.851(3) 5_767
Sm1 C4 2.855(3) 5_767
